data_7712238
loop_
_publ_author_name
'Chiu, Weiling'
'Nadeau, Ben E.'
'Patrick, Brian O.'
'Love, Jennifer'

_publ_section_title
;
 Investigating the Mechanism of Ni-Mediated Trifluoromethylthiolation of
 Aryl Halides using AgSCF3
;
_journal_name_full 'Dalton Transactions'
_journal_paper_doi 10.1039/D2DT03758K
_journal_year 2023
_chemical_formula_moiety 'C40 H45 Cl F3 N3 Ni O, 0.5(C4 H10 O)'
_chemical_formula_sum 'C42 H50 Cl F3 N3 Ni O1.5'
_chemical_formula_weight 772.01
_space_group_crystal_system monoclinic
_space_group_IT_number 14
_space_group_name_Hall '-P 2yn'
_space_group_name_H-M_alt 'P 1 21/n 1'
_atom_sites_solution_hydrogens geom
_atom_sites_solution_primary dual
_audit_creation_date 2020-05-01
_audit_creation_method
;
Olex2 1.3
(compiled 2020.02.04 svn.rd84adfe8 for OlexSys, GUI svn.r6032)
;
_audit_update_record
;
2023-01-09 deposited with the CCDC.	2023-01-31 downloaded from the CCDC.
;
_cell_angle_alpha 90
_cell_angle_beta 109.669(3)
_cell_angle_gamma 90
_cell_formula_units_Z 8
_cell_length_a 14.283(3)
_cell_length_b 31.858(6)
_cell_length_c 18.444(4)
_cell_measurement_reflns_used 9960
_cell_measurement_temperature 90(2)
_cell_measurement_theta_max 25.31
_cell_measurement_theta_min 2.25
_cell_volume 7903(3)
_computing_cell_refinement 'SAINT V8.40A (Bruker, 2019)'
_computing_data_collection APEX3
_computing_data_reduction 'SAINT V8.40A (Bruker, 2019)'
_computing_molecular_graphics 'Olex2 1.3 (Dolomanov et al., 2009)'
_computing_publication_material 'Olex2 1.3 (Dolomanov et al., 2009)'
_computing_structure_refinement 'XL  (Sheldrick, 2015)'
_computing_structure_solution 'XT  (Sheldrick, 2015)'
_diffrn_ambient_temperature 90(2)
_diffrn_detector 'Bruker APEX2 area detector'
_diffrn_detector_area_resol_mean 7.9
_diffrn_detector_type 'CCD area detector'
_diffrn_measured_fraction_theta_full 0.963
_diffrn_measured_fraction_theta_max 0.956
_diffrn_measurement_device 'Bruker D8 Kappa diffractometer'
_diffrn_measurement_device_type 'Bruker APEX II area detector'
_diffrn_measurement_method '\w and \f scans'
_diffrn_radiation_monochromator 'TRIUMPH curved-crystal'
_diffrn_radiation_probe x-ray
_diffrn_radiation_type MoK\a
_diffrn_radiation_wavelength 0.71073
_diffrn_reflns_av_R_equivalents 0.0601
_diffrn_reflns_av_unetI/netI 0.0959
_diffrn_reflns_Laue_measured_fraction_full 0.963
_diffrn_reflns_Laue_measured_fraction_max 0.956
_diffrn_reflns_number 13908
_diffrn_reflns_point_group_measured_fraction_full 0.963
_diffrn_reflns_point_group_measured_fraction_max 0.956
_diffrn_reflns_theta_full 25.242
_diffrn_reflns_theta_max 25.390
_diffrn_reflns_theta_min 1.278
_diffrn_source 'sealed X-ray tube'
_diffrn_source_current 30.0
_diffrn_source_power 1.35
_diffrn_source_voltage 45.0
_diffrn_standards_number 0
_exptl_absorpt_coefficient_mu 0.610
_exptl_absorpt_correction_T_max 0.913
_exptl_absorpt_correction_T_min 0.585
_exptl_absorpt_correction_type multi-scan
_exptl_absorpt_process_details
;
 TWINABS-2012/1 (Bruker,2012) was used for absorption correction.

Final HKLF 4 output contains 86273 reflections, Rint = 0.0980
 (29583 with I > 3sig(I), Rint = 0.0697)
;
_exptl_crystal_colour orange
_exptl_crystal_colour_primary orange
_exptl_crystal_density_diffrn 1.298
_exptl_crystal_description prism
_exptl_crystal_F_000 3256
_exptl_crystal_recrystallization_method 'The material was recrystallised from Et2O by slow evaporation'
_exptl_crystal_size_max 0.28
_exptl_crystal_size_mid 0.16
_exptl_crystal_size_min 0.15
_refine_diff_density_max 0.702
_refine_diff_density_min -0.458
_refine_diff_density_rms 0.080
_refine_ls_extinction_method none
_refine_ls_goodness_of_fit_ref 1.046
_refine_ls_hydrogen_treatment constr
_refine_ls_matrix_type full
_refine_ls_number_parameters 984
_refine_ls_number_reflns 13908
_refine_ls_number_restraints 1618
_refine_ls_restrained_S_all 0.993
_refine_ls_R_factor_all 0.1014
_refine_ls_R_factor_gt 0.0603
_refine_ls_shift/su_max 0.003
_refine_ls_shift/su_mean 0.000
_refine_ls_structure_factor_coef Fsqd
_refine_ls_weighting_details 'w=1/[\s^2^(Fo^2^)+(0.0650P)^2^] where P=(Fo^2^+2Fc^2^)/3'
_refine_ls_weighting_scheme calc
_refine_ls_wR_factor_gt 0.1308
_refine_ls_wR_factor_ref 0.1430
_reflns_Friedel_coverage 0.000
_reflns_number_gt 9312
_reflns_number_total 13908
_reflns_threshold_expression 'I > 2\s(I)'
_cod_data_source_file d2dt03758k2.cif
_cod_data_source_block jl331
_cod_original_formula_sum 'C42 H50 Cl F3 N3 Ni O1.50'
_cod_database_code 7712238
_shelx_shelxl_version_number 2018/3
_shelx_space_group_comment
;
The symmetry employed for this shelxl refinement is uniquely defined
by the following loop, which should always be used as a source of
symmetry information in preference to the above space-group names.
They are only intended as comments.
;
_shelx_estimated_absorpt_t_max 0.914
_shelx_estimated_absorpt_t_min 0.848
_olex2_refinement_description
;
1. Fixed Uiso
 At 1.2 times of:
  All C(H) groups, All C(H,H) groups
 At 1.5 times of:
  All C(H,H,H) groups
2. Restrained distances
 O3A-C83A \\sim O3A-C82A \\sim O3-C83
 with sigma of 0.01
 C81-C82 \\sim C81A-C82A
 with sigma of 0.01
 C84A-C83A \\sim C81-C82 \\sim C81A-C82A
 with sigma of 0.01
3. Uiso/Uaniso restraints and constraints
All non-hydrogen atoms have similar U: within 2A with sigma of 0.04 and sigma
for terminal atoms of 0.08 within 2A
Uanis(C84) = Uanis(C84A)
Uanis(O3) = Uanis(O3A)
4. Rigid body (RIGU) restrains
 All non-hydrogen atoms
 with sigma for 1-2 distances of 0.004 and sigma for 1-3 distances of 0.004
5. Others
 Sof(O3A)=Sof(C81A)=Sof(H81D)=Sof(H81E)=Sof(H81F)=Sof(C82A)=Sof(H82C)=
 Sof(H82D)=Sof(C83A)=Sof(H83C)=Sof(H83D)=Sof(C84A)=Sof(H84D)=Sof(H84E)=
 Sof(H84F)=1-FVAR(1)
 Sof(O3)=Sof(C81)=Sof(H81A)=Sof(H81B)=Sof(H81C)=Sof(C82)=Sof(H82A)=Sof(H82B)=
 Sof(C83)=Sof(H83A)=Sof(H83B)=Sof(C84)=Sof(H84A)=Sof(H84B)=Sof(H84C)=FVAR(1)
6.a Ternary CH refined with riding coordinates:
 C23(H23), C26(H26), C35(H35), C38(H38), C63(H63), C66(H66), C75(H75), C78(H78)
6.b Secondary CH2 refined with riding coordinates:
 C82(H82A,H82B), C83(H83A,H83B), C82A(H82C,H82D), C83A(H83C,H83D)
6.c Aromatic/amide H refined with riding coordinates:
 C2(H2), C3(H3), C5(H5), C8(H8), C10(H10), C11(H11), C15(H15), C16(H16),
 C19(H19), C20(H20), C21(H21), C31(H31), C32(H32), C33(H33), C42(H42), C43(H43),
  C45(H45), C48(H48), C50(H50), C51(H51), C55(H55), C56(H56), C59(H59),
 C60(H60), C61(H61), C71(H71), C72(H72), C73(H73)
6.d Idealised Me refined as rotating group:
 C81(H81A,H81B,H81C), C84(H84A,H84B,H84C), C81A(H81D,H81E,H81F), C84A(H84D,
 H84E,H84F), C12(H12A,H12B,H12C), C24(H24A,H24B,H24C), C25(H25A,H25B,H25C),
 C27(H27A,H27B,H27C), C28(H28A,H28B,H28C), C36(H36A,H36B,H36C), C37(H37A,H37B,
 H37C), C39(H39A,H39B,H39C), C40(H40A,H40B,H40C), C52(H52A,H52B,H52C), C64(H64A,
 H64B,H64C), C65(H65A,H65B,H65C), C67(H67A,H67B,H67C), C68(H68A,H68B,H68C),
 C76(H76A,H76B,H76C), C77(H77A,H77B,H77C), C79(H79A,H79B,H79C), C80(H80A,H80B,
 H80C)
;
_olex2_diffrn_ambient_temperature_device 'Oxford Cryosystems'
_olex2_exptl_crystal_mounting_method 'The crystal was mounted on a mylar loop in oil'
_olex2_submission_original_sample_id WC803
_olex2_submission_special_instructions 'No special instructions were received'

loop_
_space_group_symop_operation_xyz
'x, y, z'
'-x+1/2, y+1/2, -z+1/2'
'-x, -y, -z'
'x-1/2, -y-1/2, z-1/2'

loop_
_atom_site_label
_atom_site_type_symbol
_atom_site_fract_x
_atom_site_fract_y
_atom_site_fract_z
_atom_site_U_iso_or_equiv
_atom_site_adp_type
_atom_site_occupancy
_atom_site_site_symmetry_order
_atom_site_calc_flag
_atom_site_refinement_flags_posn
_atom_site_refinement_flags_adp
_atom_site_refinement_flags_occupancy
_atom_site_disorder_assembly
_atom_site_disorder_group
Ni1 Ni 0.69584(3) 0.24660(2) 0.63061(3) 0.01702(13) Uani 1 1 d . U . . .
Ni2 Ni 0.30260(4) 0.09195(2) 0.77254(3) 0.01874(13) Uani 1 1 d . U . . .
Cl1 Cl 0.60728(7) 0.19396(3) 0.55906(6) 0.0255(2) Uani 1 1 d . . . . .
Cl2 Cl 0.16523(7) 0.11962(3) 0.68992(6) 0.0287(2) Uani 1 1 d . . . . .
F1 F 0.2595(2) 0.35792(10) 0.5329(2) 0.0901(12) Uani 1 1 d . U . . .
F2 F 0.3667(2) 0.40638(9) 0.5766(2) 0.0884(13) Uani 1 1 d . U . . .
F3 F 0.3090(2) 0.37151(9) 0.65059(19) 0.0676(9) Uani 1 1 d . U . . .
F4 F 0.1352(2) 0.00750(8) 1.04990(17) 0.0564(8) Uani 1 1 d . U . . .
F5 F 0.1698(2) 0.07053(8) 1.09100(16) 0.0511(7) Uani 1 1 d . U . . .
F6 F 0.0250(2) 0.05620(10) 1.00944(18) 0.0654(9) Uani 1 1 d . U . . .
O1 O 0.8538(2) 0.38962(7) 0.85957(16) 0.0253(6) Uani 1 1 d . U . . .
O2 O 0.6598(2) 0.04904(8) 1.05681(16) 0.0278(7) Uani 1 1 d . U . . .
O3 O 0.5127(10) 0.4222(3) 0.7672(12) 0.070(3) Uani 0.523(7) 1 d D U P A -1
C81 C 0.4968(8) 0.3519(3) 0.8164(6) 0.062(3) Uani 0.523(7) 1 d D U P A -1
H81A H 0.456005 0.342712 0.766142 0.093 Uiso 0.523(7) 1 calc R U P A -1
H81B H 0.478476 0.336889 0.854792 0.093 Uiso 0.523(7) 1 calc R U P A -1
H81C H 0.565359 0.346560 0.823299 0.093 Uiso 0.523(7) 1 calc R U P A -1
C82 C 0.4825(14) 0.3959(6) 0.8240(11) 0.078(4) Uani 0.523(7) 1 d D U P A -1
H82A H 0.521042 0.404565 0.875885 0.094 Uiso 0.523(7) 1 calc R U P A -1
H82B H 0.412973 0.401006 0.816563 0.094 Uiso 0.523(7) 1 calc R U P A -1
C83 C 0.5040(11) 0.4672(4) 0.7710(8) 0.086(4) Uani 0.523(7) 1 d D U P A -1
H83A H 0.531876 0.476825 0.823834 0.103 Uiso 0.523(7) 1 calc R U P A -1
H83B H 0.434795 0.475645 0.750650 0.103 Uiso 0.523(7) 1 calc R U P A -1
C84 C 0.5667(18) 0.4866(13) 0.718(2) 0.096(5) Uani 0.523(7) 1 d . U P A -1
H84A H 0.533079 0.479792 0.665178 0.144 Uiso 0.523(7) 1 calc R U P A -1
H84B H 0.632329 0.474756 0.734757 0.144 Uiso 0.523(7) 1 calc R U P A -1
H84C H 0.571192 0.516528 0.724363 0.144 Uiso 0.523(7) 1 calc R U P A -1
O3A O 0.5463(11) 0.4272(4) 0.7776(13) 0.070(3) Uani 0.477(7) 1 d D U P A 2
C81A C 0.4498(18) 0.4038(6) 0.8387(15) 0.118(8) Uani 0.477(7) 1 d D U P A 2
H81D H 0.419278 0.383426 0.799402 0.177 Uiso 0.477(7) 1 calc R U P A 2
H81E H 0.406226 0.409625 0.867315 0.177 Uiso 0.477(7) 1 calc R U P A 2
H81F H 0.511558 0.392845 0.872763 0.177 Uiso 0.477(7) 1 calc R U P A 2
C82A C 0.4680(8) 0.4417(3) 0.8037(7) 0.051(3) Uani 0.477(7) 1 d D U P A 2
H82C H 0.410074 0.450537 0.761257 0.061 Uiso 0.477(7) 1 calc R U P A 2
H82D H 0.489851 0.464312 0.840693 0.061 Uiso 0.477(7) 1 calc R U P A 2
C83A C 0.6021(10) 0.4634(4) 0.7677(9) 0.082(4) Uani 0.477(7) 1 d D U P A 2
H83C H 0.628701 0.479026 0.815351 0.099 Uiso 0.477(7) 1 calc R U P A 2
H83D H 0.656524 0.455043 0.750470 0.099 Uiso 0.477(7) 1 calc R U P A 2
C84A C 0.531(2) 0.4875(14) 0.711(2) 0.096(5) Uani 0.477(7) 1 d D U P A 2
H84D H 0.490194 0.469264 0.671419 0.144 Uiso 0.477(7) 1 calc R U P A 2
H84E H 0.564966 0.506980 0.688245 0.144 Uiso 0.477(7) 1 calc R U P A 2
H84F H 0.490508 0.502729 0.733815 0.144 Uiso 0.477(7) 1 calc R U P A 2
N1 N 0.5756(2) 0.27921(9) 0.62391(18) 0.0185(7) Uani 1 1 d . U . . .
N2 N 0.8763(2) 0.23865(8) 0.59246(18) 0.0179(7) Uani 1 1 d . U . . .
N3 N 0.8777(2) 0.19305(8) 0.67964(18) 0.0166(7) Uani 1 1 d . U . . .
N4 N 0.2362(2) 0.07701(9) 0.84630(19) 0.0221(7) Uani 1 1 d . U . . .
N5 N 0.4059(2) 0.13542(8) 0.67957(19) 0.0194(7) Uani 1 1 d . U . . .
N6 N 0.4093(2) 0.06805(8) 0.66977(19) 0.0202(7) Uani 1 1 d . U . . .
C1 C 0.7634(3) 0.29065(10) 0.6974(2) 0.0185(8) Uani 1 1 d . U . . .
C2 C 0.8621(3) 0.29508(10) 0.7445(2) 0.0210(9) Uani 1 1 d . U . . .
H2 H 0.908083 0.275545 0.739823 0.025 Uiso 1 1 calc R U . . .
C3 C 0.8957(3) 0.32736(11) 0.7984(2) 0.0227(9) Uani 1 1 d . U . . .
H3 H 0.962249 0.328673 0.829177 0.027 Uiso 1 1 calc R U . . .
C4 C 0.8287(3) 0.35758(11) 0.8056(2) 0.0213(9) Uani 1 1 d . U . . .
C5 C 0.7317(3) 0.35598(11) 0.7583(2) 0.0252(9) Uani 1 1 d . U . . .
H5 H 0.687403 0.376698 0.761480 0.030 Uiso 1 1 calc R U . . .
C6 C 0.6990(3) 0.32321(11) 0.7051(2) 0.0226(9) Uani 1 1 d . U . . .
C7 C 0.5950(3) 0.31766(11) 0.6584(2) 0.0266(9) Uani 1 1 d . U . . .
C8 C 0.5196(3) 0.34744(13) 0.6472(3) 0.0371(11) Uani 1 1 d . U . . .
H8 H 0.534297 0.374056 0.668727 0.045 Uiso 1 1 calc R U . . .
C9 C 0.4229(3) 0.33696(12) 0.6037(3) 0.0301(10) Uani 1 1 d . U . . .
C10 C 0.4022(3) 0.29703(12) 0.5726(2) 0.0254(9) Uani 1 1 d . U . . .
H10 H 0.337300 0.288962 0.545220 0.031 Uiso 1 1 calc R U . . .
C11 C 0.4810(3) 0.26935(12) 0.5836(2) 0.0231(9) Uani 1 1 d . U . . .
H11 H 0.467524 0.242719 0.561936 0.028 Uiso 1 1 calc R U . . .
C12 C 0.9516(3) 0.38913(12) 0.9147(2) 0.0283(10) Uani 1 1 d . U . . .
H12A H 0.999277 0.392526 0.888889 0.042 Uiso 1 1 calc R U . . .
H12B H 0.962869 0.362850 0.941784 0.042 Uiso 1 1 calc R U . . .
H12C H 0.958506 0.411679 0.950691 0.042 Uiso 1 1 calc R U . . .
C13 C 0.3402(3) 0.36871(15) 0.5900(3) 0.0430(12) Uani 1 1 d . U . . .
C14 C 0.8188(3) 0.22355(10) 0.6338(2) 0.0162(8) Uani 1 1 d . U . . .
C15 C 0.9678(3) 0.21895(10) 0.6149(2) 0.0205(9) Uani 1 1 d . U . . .
H15 H 1.019137 0.224228 0.595744 0.025 Uiso 1 1 calc R U . . .
C16 C 0.9693(3) 0.19080(10) 0.6695(2) 0.0190(8) Uani 1 1 d . U . . .
H16 H 1.021768 0.173165 0.695432 0.023 Uiso 1 1 calc R U . . .
C17 C 0.8425(3) 0.26627(10) 0.5253(2) 0.0187(8) Uani 1 1 d . U . . .
C18 C 0.7841(3) 0.24917(11) 0.4550(2) 0.0205(8) Uani 1 1 d . U . . .
C19 C 0.7556(3) 0.27566(11) 0.3910(2) 0.0253(9) Uani 1 1 d . U . . .
H19 H 0.714687 0.265345 0.343801 0.030 Uiso 1 1 calc R U . . .
C20 C 0.7873(3) 0.31707(12) 0.3964(3) 0.0296(10) Uani 1 1 d . U . . .
H20 H 0.767238 0.334345 0.353208 0.035 Uiso 1 1 calc R U . . .
C21 C 0.8484(3) 0.33245(11) 0.4657(3) 0.0274(10) Uani 1 1 d . U . . .
H21 H 0.870180 0.360105 0.468520 0.033 Uiso 1 1 calc R U . . .
C22 C 0.8790(3) 0.30765(10) 0.5325(2) 0.0219(9) Uani 1 1 d . U . . .
C23 C 0.7565(3) 0.20296(11) 0.4451(2) 0.0238(9) Uani 1 1 d . U . . .
H23 H 0.752505 0.192809 0.494103 0.029 Uiso 1 1 calc R U . . .
C24 C 0.8392(3) 0.17789(11) 0.4282(3) 0.0299(10) Uani 1 1 d . U . . .
H24A H 0.823589 0.148503 0.425782 0.045 Uiso 1 1 calc R U . . .
H24B H 0.901432 0.182753 0.468481 0.045 Uiso 1 1 calc R U . . .
H24C H 0.844007 0.186813 0.379881 0.045 Uiso 1 1 calc R U . . .
C25 C 0.6569(3) 0.19414(12) 0.3831(3) 0.0343(11) Uani 1 1 d . U . . .
H25A H 0.661445 0.200204 0.333428 0.051 Uiso 1 1 calc R U . . .
H25B H 0.606620 0.211508 0.391557 0.051 Uiso 1 1 calc R U . . .
H25C H 0.639803 0.165135 0.385284 0.051 Uiso 1 1 calc R U . . .
C26 C 0.9520(3) 0.32550(11) 0.6064(2) 0.0242(9) Uani 1 1 d . U . . .
H26 H 0.958810 0.305202 0.647792 0.029 Uiso 1 1 calc R U . . .
C27 C 1.0556(3) 0.33170(12) 0.5985(3) 0.0332(11) Uani 1 1 d . U . . .
H27A H 1.050394 0.350969 0.557334 0.050 Uiso 1 1 calc R U . . .
H27B H 1.080020 0.305202 0.587602 0.050 Uiso 1 1 calc R U . . .
H27C H 1.100808 0.342767 0.645788 0.050 Uiso 1 1 calc R U . . .
C28 C 0.9144(3) 0.36711(11) 0.6290(3) 0.0320(11) Uani 1 1 d . U . . .
H28A H 0.959573 0.376418 0.677696 0.048 Uiso 1 1 calc R U . . .
H28B H 0.849692 0.362942 0.632872 0.048 Uiso 1 1 calc R U . . .
H28C H 0.910461 0.387927 0.590419 0.048 Uiso 1 1 calc R U . . .
C29 C 0.8470(3) 0.16089(10) 0.7245(2) 0.0186(8) Uani 1 1 d . U . . .
C30 C 0.8710(3) 0.16582(11) 0.8045(2) 0.0214(9) Uani 1 1 d . U . . .
C31 C 0.8415(3) 0.13373(12) 0.8440(2) 0.0255(9) Uani 1 1 d . U . . .
H31 H 0.855227 0.136156 0.896849 0.031 Uiso 1 1 calc R U . . .
C32 C 0.7923(3) 0.09857(12) 0.8061(2) 0.0289(10) Uani 1 1 d . U . . .
H32 H 0.771476 0.078083 0.833246 0.035 Uiso 1 1 calc R U . . .
C33 C 0.7739(3) 0.09364(11) 0.7280(2) 0.0279(10) Uani 1 1 d . U . . .
H33 H 0.742133 0.069440 0.703658 0.034 Uiso 1 1 calc R U . . .
C34 C 0.8019(3) 0.12429(10) 0.6849(2) 0.0205(8) Uani 1 1 d . U . . .
C35 C 0.9294(3) 0.20291(11) 0.8498(2) 0.0229(9) Uani 1 1 d . U . . .
H35 H 0.951048 0.220145 0.814316 0.027 Uiso 1 1 calc R U . . .
C36 C 1.0230(3) 0.18828(13) 0.9152(2) 0.0324(10) Uani 1 1 d . U . . .
H36A H 1.003687 0.172151 0.951780 0.049 Uiso 1 1 calc R U . . .
H36B H 1.060579 0.212310 0.940311 0.049 Uiso 1 1 calc R U . . .
H36C H 1.063111 0.171249 0.894166 0.049 Uiso 1 1 calc R U . . .
C37 C 0.8624(3) 0.23007(12) 0.8804(2) 0.0303(10) Uani 1 1 d . U . . .
H37A H 0.807483 0.240391 0.838033 0.045 Uiso 1 1 calc R U . . .
H37B H 0.899927 0.253316 0.908834 0.045 Uiso 1 1 calc R U . . .
H37C H 0.837755 0.213504 0.913602 0.045 Uiso 1 1 calc R U . . .
C38 C 0.7926(3) 0.11496(11) 0.6018(2) 0.0218(9) Uani 1 1 d . U . . .
H38 H 0.792744 0.141867 0.576107 0.026 Uiso 1 1 calc R U . . .
C39 C 0.8832(3) 0.08949(12) 0.5987(3) 0.0314(10) Uani 1 1 d . U . . .
H39A H 0.943031 0.104951 0.623766 0.047 Uiso 1 1 calc R U . . .
H39B H 0.877168 0.084601 0.545918 0.047 Uiso 1 1 calc R U . . .
H39C H 0.885591 0.063086 0.624307 0.047 Uiso 1 1 calc R U . . .
C40 C 0.6964(3) 0.09193(11) 0.5566(2) 0.0272(10) Uani 1 1 d . U . . .
H40A H 0.698550 0.063849 0.576022 0.041 Uiso 1 1 calc R U . . .
H40B H 0.689873 0.090981 0.503134 0.041 Uiso 1 1 calc R U . . .
H40C H 0.640589 0.106532 0.562477 0.041 Uiso 1 1 calc R U . . .
C41 C 0.4208(3) 0.07651(10) 0.8539(2) 0.0180(8) Uani 1 1 d . U . . .
C42 C 0.5220(3) 0.08040(11) 0.8609(2) 0.0236(9) Uani 1 1 d . U . . .
H42 H 0.537870 0.089370 0.818478 0.028 Uiso 1 1 calc R U . . .
C43 C 0.5974(3) 0.07147(11) 0.9277(2) 0.0241(9) Uani 1 1 d . U . . .
H43 H 0.662907 0.074603 0.929628 0.029 Uiso 1 1 calc R U . . .
C44 C 0.5783(3) 0.05774(10) 0.9932(2) 0.0213(8) Uani 1 1 d . U . . .
C45 C 0.4801(3) 0.05309(10) 0.9895(2) 0.0191(8) Uani 1 1 d . U . . .
H45 H 0.465498 0.043547 1.032128 0.023 Uiso 1 1 calc R U . . .
C46 C 0.4032(3) 0.06288(10) 0.9211(2) 0.0183(8) Uani 1 1 d . U . . .
C47 C 0.2979(3) 0.06271(10) 0.9154(2) 0.0190(8) Uani 1 1 d . U . . .
C48 C 0.2607(3) 0.05204(11) 0.9741(2) 0.0252(9) Uani 1 1 d . U . . .
H48 H 0.303288 0.041508 1.020493 0.030 Uiso 1 1 calc R U . . .
C49 C 0.1609(3) 0.05713(12) 0.9631(3) 0.0292(10) Uani 1 1 d . U . . .
C50 C 0.0984(3) 0.07154(13) 0.8928(3) 0.0334(10) Uani 1 1 d . U . . .
H50 H 0.030860 0.075101 0.883943 0.040 Uiso 1 1 calc R U . . .
C51 C 0.1384(3) 0.08061(12) 0.8355(3) 0.0289(10) Uani 1 1 d . U . . .
H51 H 0.095880 0.089533 0.787721 0.035 Uiso 1 1 calc R U . . .
C52 C 0.6438(3) 0.04460(12) 1.1294(2) 0.0292(10) Uani 1 1 d . U . . .
H52A H 0.605059 0.019847 1.128400 0.044 Uiso 1 1 calc R U . . .
H52B H 0.608919 0.068759 1.138265 0.044 Uiso 1 1 calc R U . . .
H52C H 0.706737 0.042250 1.170038 0.044 Uiso 1 1 calc R U . . .
C53 C 0.1218(3) 0.04781(15) 1.0284(3) 0.0423(12) Uani 1 1 d . U . . .
C54 C 0.3737(3) 0.09925(10) 0.7044(2) 0.0184(8) Uani 1 1 d . U . . .
C55 C 0.4613(3) 0.12631(11) 0.6319(2) 0.0227(9) Uani 1 1 d . U . . .
H55 H 0.490903 0.145701 0.608756 0.027 Uiso 1 1 calc R U . . .
C56 C 0.4638(3) 0.08470(11) 0.6258(2) 0.0220(9) Uani 1 1 d . U . . .
H56 H 0.495685 0.069561 0.597760 0.026 Uiso 1 1 calc R U . . .
C57 C 0.3686(3) 0.17792(10) 0.6846(2) 0.0208(8) Uani 1 1 d . U . . .
C58 C 0.2884(3) 0.19207(11) 0.6220(2) 0.0217(9) Uani 1 1 d . U . . .
C59 C 0.2508(3) 0.23194(11) 0.6281(2) 0.0243(9) Uani 1 1 d . U . . .
H59 H 0.196597 0.242083 0.588084 0.029 Uiso 1 1 calc R U . . .
C60 C 0.2927(3) 0.25651(11) 0.6927(3) 0.0277(10) Uani 1 1 d . U . . .
H60 H 0.265449 0.282640 0.696093 0.033 Uiso 1 1 calc R U . . .
C61 C 0.3744(3) 0.24270(11) 0.7519(2) 0.0255(9) Uani 1 1 d . U . . .
H61 H 0.402829 0.260078 0.794134 0.031 Uiso 1 1 calc R U . . .
C62 C 0.4158(3) 0.20279(11) 0.7500(2) 0.0231(9) Uani 1 1 d . U . . .
C63 C 0.2443(3) 0.16724(11) 0.5475(2) 0.0253(9) Uani 1 1 d . U . . .
H63 H 0.264344 0.137868 0.558777 0.030 Uiso 1 1 calc R U . . .
C64 C 0.1305(3) 0.16838(12) 0.5145(3) 0.0318(10) Uani 1 1 d . U . . .
H64A H 0.108767 0.196545 0.499333 0.048 Uiso 1 1 calc R U . . .
H64B H 0.103637 0.159109 0.553033 0.048 Uiso 1 1 calc R U . . .
H64C H 0.107731 0.150187 0.470566 0.048 Uiso 1 1 calc R U . . .
C65 C 0.2871(3) 0.18275(12) 0.4861(2) 0.0317(10) Uani 1 1 d . U . . .
H65A H 0.262132 0.165587 0.440829 0.048 Uiso 1 1 calc R U . . .
H65B H 0.358359 0.180945 0.505868 0.048 Uiso 1 1 calc R U . . .
H65C H 0.267608 0.211373 0.473139 0.048 Uiso 1 1 calc R U . . .
C66 C 0.5094(3) 0.18882(12) 0.8135(2) 0.0281(10) Uani 1 1 d . U . . .
H66 H 0.499613 0.159514 0.825459 0.034 Uiso 1 1 calc R U . . .
C67 C 0.5336(3) 0.21383(14) 0.8884(3) 0.0398(11) Uani 1 1 d . U . . .
H67A H 0.553093 0.241804 0.880351 0.060 Uiso 1 1 calc R U . . .
H67B H 0.587051 0.200392 0.927863 0.060 Uiso 1 1 calc R U . . .
H67C H 0.475942 0.214969 0.903951 0.060 Uiso 1 1 calc R U . . .
C68 C 0.6000(3) 0.19014(15) 0.7862(3) 0.0468(13) Uani 1 1 d . U . . .
H68A H 0.612717 0.218625 0.775270 0.070 Uiso 1 1 calc R U . . .
H68B H 0.586724 0.173497 0.740406 0.070 Uiso 1 1 calc R U . . .
H68C H 0.657110 0.179111 0.825804 0.070 Uiso 1 1 calc R U . . .
C69 C 0.3836(3) 0.02370(11) 0.6691(2) 0.0211(9) Uani 1 1 d . U . . .
C70 C 0.2851(3) 0.01169(12) 0.6266(3) 0.0284(9) Uani 1 1 d . U . . .
C71 C 0.2613(3) -0.03050(12) 0.6291(3) 0.0350(11) Uani 1 1 d . U . . .
H71 H 0.196671 -0.039372 0.603071 0.042 Uiso 1 1 calc R U . . .
C72 C 0.3313(3) -0.05955(12) 0.6693(3) 0.0345(11) Uani 1 1 d . U . . .
H72 H 0.312885 -0.087370 0.671698 0.041 Uiso 1 1 calc R U . . .
C73 C 0.4290(3) -0.04735(11) 0.7060(2) 0.0303(10) Uani 1 1 d . U . . .
H73 H 0.476193 -0.067430 0.730817 0.036 Uiso 1 1 calc R U . . .
C74 C 0.4577(3) -0.00556(11) 0.7065(2) 0.0248(9) Uani 1 1 d . U . . .
C75 C 0.2120(3) 0.04192(13) 0.5727(3) 0.0431(12) Uani 1 1 d . U . . .
H75 H 0.226477 0.070100 0.594961 0.052 Uiso 1 1 calc R U . . .
C76 C 0.1041(4) 0.03224(15) 0.5614(4) 0.076(2) Uani 1 1 d . U . . .
H76A H 0.062859 0.054763 0.533613 0.114 Uiso 1 1 calc R U . . .
H76B H 0.095870 0.029210 0.610750 0.114 Uiso 1 1 calc R U . . .
H76C H 0.085154 0.006614 0.532857 0.114 Uiso 1 1 calc R U . . .
C77 C 0.2308(4) 0.04221(16) 0.4944(3) 0.0653(17) Uani 1 1 d . U . . .
H77A H 0.215682 0.015059 0.470796 0.098 Uiso 1 1 calc R U . . .
H77B H 0.299326 0.048792 0.503034 0.098 Uiso 1 1 calc R U . . .
H77C H 0.189162 0.062951 0.461185 0.098 Uiso 1 1 calc R U . . .
C78 C 0.5667(3) 0.00579(11) 0.7421(3) 0.0303(10) Uani 1 1 d . U . . .
H78 H 0.571782 0.036390 0.747362 0.036 Uiso 1 1 calc R U . . .
C79 C 0.6153(4) -0.01368(12) 0.8224(3) 0.0490(13) Uani 1 1 d . U . . .
H79A H 0.617145 -0.043659 0.817786 0.074 Uiso 1 1 calc R U . . .
H79B H 0.577210 -0.006396 0.854637 0.074 Uiso 1 1 calc R U . . .
H79C H 0.681771 -0.003130 0.844762 0.074 Uiso 1 1 calc R U . . .
C80 C 0.6242(3) -0.00816(12) 0.6882(3) 0.0419(13) Uani 1 1 d . U . . .
H80A H 0.692213 0.000706 0.709596 0.063 Uiso 1 1 calc R U . . .
H80B H 0.594300 0.004365 0.638398 0.063 Uiso 1 1 calc R U . . .
H80C H 0.621580 -0.038172 0.683328 0.063 Uiso 1 1 calc R U . . .

loop_
_atom_site_aniso_label
_atom_site_aniso_U_11
_atom_site_aniso_U_22
_atom_site_aniso_U_33
_atom_site_aniso_U_23
_atom_site_aniso_U_13
_atom_site_aniso_U_12
Ni1 0.0129(3) 0.0184(2) 0.0205(3) -0.0009(2) 0.0067(2) 0.00125(19)
Ni2 0.0130(3) 0.0202(2) 0.0231(3) -0.0032(2) 0.0062(2) -0.00030(19)
Cl1 0.0197(5) 0.0257(5) 0.0338(7) -0.0085(4) 0.0126(5) -0.0040(4)
Cl2 0.0174(5) 0.0344(5) 0.0331(7) 0.0017(5) 0.0068(5) 0.0047(4)
F1 0.040(2) 0.094(2) 0.100(3) -0.040(2) -0.0250(19) 0.0415(17)
F2 0.0404(19) 0.0530(18) 0.181(4) 0.042(2) 0.049(2) 0.0310(14)
F3 0.053(2) 0.075(2) 0.085(2) 0.0016(17) 0.0370(19) 0.0344(16)
F4 0.060(2) 0.0627(17) 0.058(2) 0.0030(15) 0.0351(18) -0.0212(14)
F5 0.0460(18) 0.0748(18) 0.0432(19) -0.0154(15) 0.0293(16) -0.0129(14)
F6 0.0262(16) 0.127(3) 0.054(2) 0.0022(18) 0.0281(16) -0.0049(16)
O1 0.0249(16) 0.0225(13) 0.0251(17) -0.0049(12) 0.0040(14) -0.0018(11)
O2 0.0202(16) 0.0377(16) 0.0229(17) 0.0011(12) 0.0040(14) 0.0042(12)
O3 0.062(7) 0.065(3) 0.104(5) -0.030(3) 0.057(7) -0.021(3)
C81 0.065(8) 0.088(6) 0.036(7) -0.004(5) 0.019(6) -0.022(6)
C82 0.088(12) 0.104(7) 0.048(8) -0.023(6) 0.032(8) 0.001(8)
C83 0.094(10) 0.074(6) 0.092(9) -0.034(6) 0.033(8) -0.006(7)
C84 0.084(16) 0.072(5) 0.133(10) 0.034(5) 0.039(12) 0.027(12)
O3A 0.062(7) 0.065(3) 0.104(5) -0.030(3) 0.057(7) -0.021(3)
C81A 0.106(16) 0.113(13) 0.16(2) 0.037(13) 0.074(13) 0.002(11)
C82A 0.054(7) 0.061(7) 0.044(7) 0.000(5) 0.025(6) 0.013(5)
C83A 0.056(8) 0.077(8) 0.109(11) -0.006(7) 0.022(7) -0.023(6)
C84A 0.084(16) 0.072(5) 0.133(10) 0.034(5) 0.039(12) 0.027(12)
N1 0.0138(17) 0.0242(16) 0.0160(19) -0.0026(13) 0.0028(15) -0.0003(13)
N2 0.0144(17) 0.0157(15) 0.0244(19) 0.0009(13) 0.0074(15) 0.0028(12)
N3 0.0153(17) 0.0187(15) 0.0171(19) -0.0004(13) 0.0072(15) 0.0022(12)
N4 0.0170(17) 0.0237(16) 0.026(2) -0.0046(14) 0.0079(16) -0.0016(13)
N5 0.0147(17) 0.0177(14) 0.028(2) -0.0031(13) 0.0097(16) 0.0017(12)
N6 0.0176(18) 0.0190(15) 0.023(2) -0.0018(13) 0.0062(16) 0.0025(12)
C1 0.0160(19) 0.0196(18) 0.021(2) -0.0004(16) 0.0084(18) 0.0038(15)
C2 0.018(2) 0.0178(18) 0.029(3) 0.0009(16) 0.0096(19) 0.0034(15)
C3 0.015(2) 0.025(2) 0.024(2) 0.0035(17) 0.0017(19) -0.0007(15)
C4 0.024(2) 0.0177(18) 0.020(2) -0.0007(16) 0.0046(18) -0.0033(15)
C5 0.019(2) 0.025(2) 0.031(3) -0.0052(17) 0.0075(19) 0.0058(16)
C6 0.016(2) 0.0245(19) 0.027(2) -0.0039(16) 0.0065(19) 0.0041(15)
C7 0.024(2) 0.028(2) 0.028(3) -0.0060(17) 0.009(2) 0.0020(16)
C8 0.025(2) 0.036(2) 0.046(3) -0.015(2) 0.005(2) 0.0058(18)
C9 0.020(2) 0.042(2) 0.030(3) -0.0003(19) 0.010(2) 0.0103(17)
C10 0.018(2) 0.041(2) 0.017(2) 0.0018(18) 0.0062(19) 0.0040(17)
C11 0.022(2) 0.030(2) 0.018(2) -0.0006(17) 0.0063(19) -0.0006(16)
C12 0.028(2) 0.031(2) 0.025(3) -0.0020(18) 0.007(2) -0.0034(18)
C13 0.019(2) 0.046(3) 0.057(3) -0.008(2) 0.004(2) 0.014(2)
C14 0.015(2) 0.0142(17) 0.018(2) -0.0072(15) 0.0049(17) -0.0037(14)
C15 0.017(2) 0.0216(19) 0.026(2) -0.0011(16) 0.0120(19) 0.0016(15)
C16 0.0101(19) 0.0177(18) 0.026(2) -0.0013(16) 0.0023(18) 0.0024(14)
C17 0.018(2) 0.0174(18) 0.024(2) 0.0054(15) 0.0118(18) 0.0066(14)
C18 0.012(2) 0.0238(19) 0.026(2) 0.0020(16) 0.0072(18) 0.0008(15)
C19 0.015(2) 0.033(2) 0.026(2) 0.0073(18) 0.0041(19) 0.0054(16)
C20 0.027(2) 0.029(2) 0.036(3) 0.0151(19) 0.015(2) 0.0117(17)
C21 0.030(2) 0.0172(19) 0.039(3) 0.0071(17) 0.018(2) 0.0052(16)
C22 0.019(2) 0.0183(18) 0.034(3) 0.0034(16) 0.0171(19) 0.0046(15)
C23 0.021(2) 0.0270(19) 0.023(2) -0.0008(17) 0.0073(19) -0.0022(16)
C24 0.026(2) 0.025(2) 0.037(3) -0.0030(19) 0.008(2) -0.0026(17)
C25 0.027(2) 0.037(2) 0.036(3) -0.005(2) 0.006(2) -0.0079(19)
C26 0.026(2) 0.0137(18) 0.035(3) 0.0001(17) 0.013(2) -0.0015(15)
C27 0.029(2) 0.028(2) 0.044(3) -0.003(2) 0.014(2) -0.0054(18)
C28 0.041(3) 0.0182(19) 0.040(3) -0.0045(18) 0.018(2) -0.0030(18)
C29 0.014(2) 0.0211(18) 0.022(2) 0.0055(15) 0.0083(18) 0.0031(14)
C30 0.019(2) 0.0224(19) 0.024(2) -0.0006(16) 0.0093(19) 0.0028(15)
C31 0.023(2) 0.035(2) 0.019(2) 0.0048(17) 0.009(2) 0.0021(17)
C32 0.028(2) 0.033(2) 0.028(2) 0.0069(18) 0.014(2) -0.0025(18)
C33 0.031(2) 0.024(2) 0.030(2) 0.0029(18) 0.011(2) -0.0080(17)
C34 0.018(2) 0.0181(18) 0.027(2) 0.0017(16) 0.0095(19) 0.0013(15)
C35 0.023(2) 0.027(2) 0.020(2) -0.0009(16) 0.0092(19) 0.0011(16)
C36 0.026(2) 0.045(3) 0.025(3) 0.002(2) 0.007(2) -0.0017(19)
C37 0.030(3) 0.037(2) 0.025(3) -0.0026(19) 0.012(2) 0.0021(19)
C38 0.026(2) 0.0196(19) 0.023(2) 0.0006(16) 0.012(2) -0.0009(15)
C39 0.028(2) 0.033(2) 0.035(3) -0.008(2) 0.013(2) -0.0037(18)
C40 0.026(2) 0.026(2) 0.030(3) -0.0031(18) 0.011(2) -0.0001(17)
C41 0.0136(19) 0.0156(17) 0.025(2) -0.0035(16) 0.0069(18) 0.0001(14)
C42 0.018(2) 0.027(2) 0.026(2) -0.0034(17) 0.0084(19) 0.0003(16)
C43 0.011(2) 0.034(2) 0.027(2) -0.0026(18) 0.0061(18) -0.0009(16)
C44 0.018(2) 0.0186(19) 0.025(2) -0.0078(16) 0.0035(18) 0.0001(15)
C45 0.021(2) 0.0140(18) 0.023(2) -0.0045(15) 0.0088(18) -0.0033(15)
C46 0.0153(19) 0.0103(17) 0.028(2) -0.0055(15) 0.0063(17) -0.0013(14)
C47 0.017(2) 0.0137(18) 0.028(2) -0.0075(16) 0.0091(18) -0.0019(14)
C48 0.025(2) 0.024(2) 0.029(3) -0.0031(17) 0.012(2) -0.0028(16)
C49 0.021(2) 0.038(2) 0.032(3) -0.0079(19) 0.012(2) -0.0039(17)
C50 0.018(2) 0.044(2) 0.042(3) -0.007(2) 0.016(2) -0.0034(19)
C51 0.019(2) 0.035(2) 0.034(3) -0.0054(19) 0.009(2) -0.0010(17)
C52 0.031(3) 0.029(2) 0.024(3) -0.0029(18) 0.005(2) 0.0012(18)
C53 0.026(3) 0.063(3) 0.045(3) -0.011(2) 0.022(2) -0.008(2)
C54 0.014(2) 0.0199(18) 0.019(2) 0.0000(15) 0.0020(18) 0.0019(15)
C55 0.017(2) 0.027(2) 0.026(3) 0.0005(17) 0.011(2) 0.0021(16)
C56 0.020(2) 0.027(2) 0.020(2) 0.0007(16) 0.0082(19) 0.0053(16)
C57 0.017(2) 0.0184(18) 0.031(2) -0.0009(16) 0.0128(18) -0.0006(15)
C58 0.018(2) 0.0217(18) 0.029(2) 0.0014(16) 0.0133(18) 0.0004(15)
C59 0.020(2) 0.025(2) 0.030(3) 0.0032(17) 0.011(2) 0.0053(16)
C60 0.029(2) 0.023(2) 0.039(3) -0.0008(18) 0.023(2) 0.0041(17)
C61 0.030(2) 0.0227(19) 0.028(3) -0.0059(17) 0.016(2) -0.0042(16)
C62 0.024(2) 0.0219(19) 0.027(2) 0.0014(16) 0.0134(19) -0.0018(16)
C63 0.018(2) 0.026(2) 0.032(3) -0.0012(17) 0.008(2) 0.0035(16)
C64 0.023(2) 0.037(2) 0.033(3) -0.003(2) 0.007(2) 0.0004(18)
C65 0.030(3) 0.034(2) 0.032(3) -0.0071(19) 0.011(2) 0.0019(18)
C66 0.029(2) 0.023(2) 0.029(3) 0.0004(17) 0.006(2) -0.0049(17)
C67 0.032(3) 0.057(3) 0.030(3) -0.004(2) 0.009(2) -0.012(2)
C68 0.024(3) 0.066(3) 0.045(3) -0.012(3) 0.005(3) 0.005(2)
C69 0.024(2) 0.0223(18) 0.019(2) -0.0049(16) 0.0105(19) -0.0007(15)
C70 0.022(2) 0.031(2) 0.032(3) -0.0139(18) 0.010(2) -0.0017(16)
C71 0.029(3) 0.037(2) 0.041(3) -0.017(2) 0.014(2) -0.0082(18)
C72 0.048(3) 0.029(2) 0.034(3) -0.0108(19) 0.024(2) -0.0126(19)
C73 0.041(3) 0.023(2) 0.028(3) 0.0013(18) 0.013(2) 0.0011(18)
C74 0.030(2) 0.0228(19) 0.022(2) 0.0023(17) 0.010(2) 0.0028(16)
C75 0.028(3) 0.033(2) 0.056(3) -0.019(2) -0.001(2) 0.0025(19)
C76 0.024(3) 0.047(3) 0.130(6) -0.029(3) -0.008(3) -0.003(2)
C77 0.076(4) 0.057(3) 0.040(3) -0.013(3) -0.011(3) 0.030(3)
C78 0.026(2) 0.0176(19) 0.042(3) -0.0001(18) 0.004(2) 0.0012(16)
C79 0.045(3) 0.023(2) 0.055(3) 0.006(2) -0.015(3) 0.002(2)
C80 0.027(3) 0.021(2) 0.080(4) -0.005(2) 0.021(3) 0.0022(18)

loop_
_atom_type_symbol
_atom_type_description
_atom_type_scat_dispersion_real
_atom_type_scat_dispersion_imag
_atom_type_scat_source
C C 0.0033 0.0016 'International Tables Vol C Tables 4.2.6.8 and 6.1.1.4'
H H 0.0000 0.0000 'International Tables Vol C Tables 4.2.6.8 and 6.1.1.4'
Cl Cl 0.1484 0.1585 'International Tables Vol C Tables 4.2.6.8 and 6.1.1.4'
F F 0.0171 0.0103 'International Tables Vol C Tables 4.2.6.8 and 6.1.1.4'
N N 0.0061 0.0033 'International Tables Vol C Tables 4.2.6.8 and 6.1.1.4'
Ni Ni 0.3393 1.1124 'International Tables Vol C Tables 4.2.6.8 and 6.1.1.4'
O O 0.0106 0.0060 'International Tables Vol C Tables 4.2.6.8 and 6.1.1.4'

loop_
_geom_angle_atom_site_label_1
_geom_angle_atom_site_label_2
_geom_angle_atom_site_label_3
_geom_angle
_geom_angle_site_symmetry_1
_geom_angle_site_symmetry_3
_geom_angle_publ_flag
N1 Ni1 Cl1 92.87(9) . . ?
C1 Ni1 Cl1 174.51(11) . . ?
C1 Ni1 N1 83.87(14) . . ?
C14 Ni1 Cl1 93.55(11) . . ?
C14 Ni1 N1 170.98(13) . . ?
C14 Ni1 C1 90.19(15) . . ?
N4 Ni2 Cl2 92.90(10) . . ?
C41 Ni2 Cl2 170.16(11) . . ?
C41 Ni2 N4 84.14(14) . . ?
C54 Ni2 Cl2 92.50(12) . . ?
C54 Ni2 N4 172.51(13) . . ?
C54 Ni2 C41 91.37(16) . . ?
C4 O1 C12 117.3(3) . . ?
C44 O2 C52 117.3(3) . . ?
C83 O3 C82 117.9(13) . . ?
H81A C81 H81B 109.5 . . ?
H81A C81 H81C 109.5 . . ?
H81B C81 H81C 109.5 . . ?
C82 C81 H81A 109.5 . . ?
C82 C81 H81B 109.5 . . ?
C82 C81 H81C 109.5 . . ?
O3 C82 H82A 108.9 . . ?
O3 C82 H82B 108.9 . . ?
C81 C82 O3 113.1(10) . . ?
C81 C82 H82A 109.0 . . ?
C81 C82 H82B 109.0 . . ?
H82A C82 H82B 107.8 . . ?
O3 C83 H83A 110.6 . . ?
O3 C83 H83B 110.6 . . ?
O3 C83 C84 105.7(18) . . ?
H83A C83 H83B 108.7 . . ?
C84 C83 H83A 110.6 . . ?
C84 C83 H83B 110.6 . . ?
C83 C84 H84A 109.5 . . ?
C83 C84 H84B 109.5 . . ?
C83 C84 H84C 109.5 . . ?
H84A C84 H84B 109.5 . . ?
H84A C84 H84C 109.5 . . ?
H84B C84 H84C 109.5 . . ?
C82A O3A C83A 108.1(11) . . ?
H81D C81A H81E 109.5 . . ?
H81D C81A H81F 109.5 . . ?
H81E C81A H81F 109.5 . . ?
C82A C81A H81D 109.5 . . ?
C82A C81A H81E 109.5 . . ?
C82A C81A H81F 109.5 . . ?
O3A C82A C81A 99.2(12) . . ?
O3A C82A H82C 111.9 . . ?
O3A C82A H82D 111.9 . . ?
C81A C82A H82C 111.9 . . ?
C81A C82A H82D 111.9 . . ?
H82C C82A H82D 109.6 . . ?
O3A C83A H83C 111.0 . . ?
O3A C83A H83D 111.0 . . ?
H83C C83A H83D 109.0 . . ?
C84A C83A O3A 104(2) . . ?
C84A C83A H83C 111.0 . . ?
C84A C83A H83D 111.0 . . ?
C83A C84A H84D 109.5 . . ?
C83A C84A H84E 109.5 . . ?
C83A C84A H84F 109.5 . . ?
H84D C84A H84E 109.5 . . ?
H84D C84A H84F 109.5 . . ?
H84E C84A H84F 109.5 . . ?
C7 N1 Ni1 114.0(2) . . ?
C11 N1 Ni1 127.1(2) . . ?
C11 N1 C7 118.5(3) . . ?
C14 N2 C17 126.0(3) . . ?
C15 N2 C14 110.7(3) . . ?
C15 N2 C17 122.5(3) . . ?
C14 N3 C16 111.3(3) . . ?
C14 N3 C29 127.0(3) . . ?
C16 N3 C29 120.9(3) . . ?
C47 N4 Ni2 114.8(2) . . ?
C51 N4 Ni2 126.6(3) . . ?
C51 N4 C47 118.6(3) . . ?
C54 N5 C55 111.1(3) . . ?
C54 N5 C57 125.6(3) . . ?
C55 N5 C57 121.7(3) . . ?
C54 N6 C56 111.2(3) . . ?
C54 N6 C69 125.1(3) . . ?
C56 N6 C69 123.2(3) . . ?
C2 C1 Ni1 131.7(3) . . ?
C2 C1 C6 114.6(3) . . ?
C6 C1 Ni1 113.4(3) . . ?
C1 C2 H2 118.3 . . ?
C1 C2 C3 123.5(3) . . ?
C3 C2 H2 118.3 . . ?
C2 C3 H3 120.2 . . ?
C4 C3 C2 119.5(4) . . ?
C4 C3 H3 120.2 . . ?
O1 C4 C3 123.9(4) . . ?
C5 C4 O1 116.6(3) . . ?
C5 C4 C3 119.6(3) . . ?
C4 C5 H5 119.9 . . ?
C4 C5 C6 120.2(3) . . ?
C6 C5 H5 119.9 . . ?
C1 C6 C7 114.6(3) . . ?
C5 C6 C1 122.5(4) . . ?
C5 C6 C7 122.6(3) . . ?
N1 C7 C6 113.1(3) . . ?
N1 C7 C8 121.0(4) . . ?
C8 C7 C6 125.9(4) . . ?
C7 C8 H8 120.3 . . ?
C9 C8 C7 119.4(4) . . ?
C9 C8 H8 120.3 . . ?
C8 C9 C10 119.6(4) . . ?
C8 C9 C13 120.5(4) . . ?
C10 C9 C13 119.9(4) . . ?
C9 C10 H10 120.9 . . ?
C9 C10 C11 118.2(4) . . ?
C11 C10 H10 120.9 . . ?
N1 C11 C10 123.2(4) . . ?
N1 C11 H11 118.4 . . ?
C10 C11 H11 118.4 . . ?
O1 C12 H12A 109.5 . . ?
O1 C12 H12B 109.5 . . ?
O1 C12 H12C 109.5 . . ?
H12A C12 H12B 109.5 . . ?
H12A C12 H12C 109.5 . . ?
H12B C12 H12C 109.5 . . ?
F1 C13 F3 103.7(4) . . ?
F1 C13 C9 112.6(4) . . ?
F2 C13 F1 108.7(4) . . ?
F2 C13 F3 107.2(4) . . ?
F2 C13 C9 112.7(4) . . ?
F3 C13 C9 111.5(4) . . ?
N2 C14 Ni1 124.6(3) . . ?
N3 C14 Ni1 131.7(3) . . ?
N3 C14 N2 103.4(3) . . ?
N2 C15 H15 126.2 . . ?
C16 C15 N2 107.6(3) . . ?
C16 C15 H15 126.2 . . ?
N3 C16 H16 126.6 . . ?
C15 C16 N3 106.8(3) . . ?
C15 C16 H16 126.6 . . ?
C18 C17 N2 118.4(3) . . ?
C18 C17 C22 122.7(3) . . ?
C22 C17 N2 118.4(3) . . ?
C17 C18 C19 117.6(3) . . ?
C17 C18 C23 122.7(3) . . ?
C19 C18 C23 119.6(4) . . ?
C18 C19 H19 119.3 . . ?
C20 C19 C18 121.3(4) . . ?
C20 C19 H19 119.3 . . ?
C19 C20 H20 120.2 . . ?
C21 C20 C19 119.7(4) . . ?
C21 C20 H20 120.2 . . ?
C20 C21 H21 119.0 . . ?
C20 C21 C22 122.0(4) . . ?
C22 C21 H21 119.0 . . ?
C17 C22 C26 123.8(3) . . ?
C21 C22 C17 116.6(4) . . ?
C21 C22 C26 119.5(3) . . ?
C18 C23 H23 107.6 . . ?
C18 C23 C24 110.0(3) . . ?
C18 C23 C25 114.1(3) . . ?
C24 C23 H23 107.6 . . ?
C25 C23 H23 107.6 . . ?
C25 C23 C24 109.8(3) . . ?
C23 C24 H24A 109.5 . . ?
C23 C24 H24B 109.5 . . ?
C23 C24 H24C 109.5 . . ?
H24A C24 H24B 109.5 . . ?
H24A C24 H24C 109.5 . . ?
H24B C24 H24C 109.5 . . ?
C23 C25 H25A 109.5 . . ?
C23 C25 H25B 109.5 . . ?
C23 C25 H25C 109.5 . . ?
H25A C25 H25B 109.5 . . ?
H25A C25 H25C 109.5 . . ?
H25B C25 H25C 109.5 . . ?
C22 C26 H26 108.0 . . ?
C22 C26 C27 110.7(3) . . ?
C22 C26 C28 111.6(3) . . ?
C27 C26 H26 108.0 . . ?
C28 C26 H26 108.0 . . ?
C28 C26 C27 110.3(3) . . ?
C26 C27 H27A 109.5 . . ?
C26 C27 H27B 109.5 . . ?
C26 C27 H27C 109.5 . . ?
H27A C27 H27B 109.5 . . ?
H27A C27 H27C 109.5 . . ?
H27B C27 H27C 109.5 . . ?
C26 C28 H28A 109.5 . . ?
C26 C28 H28B 109.5 . . ?
C26 C28 H28C 109.5 . . ?
H28A C28 H28B 109.5 . . ?
H28A C28 H28C 109.5 . . ?
H28B C28 H28C 109.5 . . ?
C30 C29 N3 119.9(3) . . ?
C30 C29 C34 122.9(3) . . ?
C34 C29 N3 117.0(3) . . ?
C29 C30 C35 123.8(3) . . ?
C31 C30 C29 117.0(3) . . ?
C31 C30 C35 119.1(4) . . ?
C30 C31 H31 119.3 . . ?
C32 C31 C30 121.3(4) . . ?
C32 C31 H31 119.3 . . ?
C31 C32 H32 119.8 . . ?
C31 C32 C33 120.4(4) . . ?
C33 C32 H32 119.8 . . ?
C32 C33 H33 119.3 . . ?
C32 C33 C34 121.5(4) . . ?
C34 C33 H33 119.3 . . ?
C29 C34 C38 123.6(3) . . ?
C33 C34 C29 116.7(4) . . ?
C33 C34 C38 119.4(3) . . ?
C30 C35 H35 107.8 . . ?
C30 C35 C36 111.4(3) . . ?
C30 C35 C37 110.2(3) . . ?
C36 C35 H35 107.8 . . ?
C37 C35 H35 107.8 . . ?
C37 C35 C36 111.5(3) . . ?
C35 C36 H36A 109.5 . . ?
C35 C36 H36B 109.5 . . ?
C35 C36 H36C 109.5 . . ?
H36A C36 H36B 109.5 . . ?
H36A C36 H36C 109.5 . . ?
H36B C36 H36C 109.5 . . ?
C35 C37 H37A 109.5 . . ?
C35 C37 H37B 109.5 . . ?
C35 C37 H37C 109.5 . . ?
H37A C37 H37B 109.5 . . ?
H37A C37 H37C 109.5 . . ?
H37B C37 H37C 109.5 . . ?
C34 C38 H38 107.6 . . ?
C34 C38 C39 110.5(3) . . ?
C34 C38 C40 113.6(3) . . ?
C39 C38 H38 107.6 . . ?
C40 C38 H38 107.6 . . ?
C40 C38 C39 109.7(3) . . ?
C38 C39 H39A 109.5 . . ?
C38 C39 H39B 109.5 . . ?
C38 C39 H39C 109.5 . . ?
H39A C39 H39B 109.5 . . ?
H39A C39 H39C 109.5 . . ?
H39B C39 H39C 109.5 . . ?
C38 C40 H40A 109.5 . . ?
C38 C40 H40B 109.5 . . ?
C38 C40 H40C 109.5 . . ?
H40A C40 H40B 109.5 . . ?
H40A C40 H40C 109.5 . . ?
H40B C40 H40C 109.5 . . ?
C42 C41 Ni2 131.0(3) . . ?
C46 C41 Ni2 113.5(3) . . ?
C46 C41 C42 115.2(4) . . ?
C41 C42 H42 118.8 . . ?
C43 C42 C41 122.4(4) . . ?
C43 C42 H42 118.8 . . ?
C42 C43 H43 119.3 . . ?
C42 C43 C44 121.4(4) . . ?
C44 C43 H43 119.3 . . ?
O2 C44 C43 116.4(3) . . ?
O2 C44 C45 124.9(4) . . ?
C45 C44 C43 118.6(4) . . ?
C44 C45 H45 120.2 . . ?
C44 C45 C46 119.6(4) . . ?
C46 C45 H45 120.2 . . ?
C41 C46 C47 114.7(4) . . ?
C45 C46 C41 122.8(3) . . ?
C45 C46 C47 122.4(3) . . ?
N4 C47 C46 112.9(3) . . ?
N4 C47 C48 120.8(3) . . ?
C48 C47 C46 126.2(4) . . ?
C47 C48 H48 120.0 . . ?
C49 C48 C47 120.0(4) . . ?
C49 C48 H48 120.0 . . ?
C48 C49 C50 119.0(4) . . ?
C48 C49 C53 119.9(4) . . ?
C50 C49 C53 121.1(4) . . ?
C49 C50 H50 120.6 . . ?
C49 C50 C51 118.8(4) . . ?
C51 C50 H50 120.6 . . ?
N4 C51 C50 122.7(4) . . ?
N4 C51 H51 118.7 . . ?
C50 C51 H51 118.7 . . ?
O2 C52 H52A 109.5 . . ?
O2 C52 H52B 109.5 . . ?
O2 C52 H52C 109.5 . . ?
H52A C52 H52B 109.5 . . ?
H52A C52 H52C 109.5 . . ?
H52B C52 H52C 109.5 . . ?
F4 C53 F5 106.4(4) . . ?
F4 C53 C49 111.6(4) . . ?
F5 C53 C49 111.1(4) . . ?
F6 C53 F4 107.6(4) . . ?
F6 C53 F5 107.6(4) . . ?
F6 C53 C49 112.2(4) . . ?
N5 C54 Ni2 130.1(2) . . ?
N6 C54 Ni2 126.3(2) . . ?
N6 C54 N5 103.5(3) . . ?
N5 C55 H55 126.3 . . ?
C56 C55 N5 107.3(3) . . ?
C56 C55 H55 126.3 . . ?
N6 C56 H56 126.6 . . ?
C55 C56 N6 106.9(3) . . ?
C55 C56 H56 126.6 . . ?
C58 C57 N5 117.3(3) . . ?
C58 C57 C62 123.2(3) . . ?
C62 C57 N5 119.5(3) . . ?
C57 C58 C63 123.4(3) . . ?
C59 C58 C57 117.1(4) . . ?
C59 C58 C63 119.4(4) . . ?
C58 C59 H59 119.4 . . ?
C60 C59 C58 121.2(4) . . ?
C60 C59 H59 119.4 . . ?
C59 C60 H60 119.7 . . ?
C61 C60 C59 120.6(3) . . ?
C61 C60 H60 119.7 . . ?
C60 C61 H61 119.3 . . ?
C60 C61 C62 121.4(4) . . ?
C62 C61 H61 119.3 . . ?
C57 C62 C66 122.6(3) . . ?
C61 C62 C57 116.4(4) . . ?
C61 C62 C66 120.9(4) . . ?
C58 C63 H63 107.6 . . ?
C58 C63 C64 114.0(3) . . ?
C58 C63 C65 110.5(3) . . ?
C64 C63 H63 107.6 . . ?
C64 C63 C65 109.3(3) . . ?
C65 C63 H63 107.6 . . ?
C63 C64 H64A 109.5 . . ?
C63 C64 H64B 109.5 . . ?
C63 C64 H64C 109.5 . . ?
H64A C64 H64B 109.5 . . ?
H64A C64 H64C 109.5 . . ?
H64B C64 H64C 109.5 . . ?
C63 C65 H65A 109.5 . . ?
C63 C65 H65B 109.5 . . ?
C63 C65 H65C 109.5 . . ?
H65A C65 H65B 109.5 . . ?
H65A C65 H65C 109.5 . . ?
H65B C65 H65C 109.5 . . ?
C62 C66 H66 107.4 . . ?
C62 C66 C67 114.6(3) . . ?
C62 C66 C68 111.0(3) . . ?
C67 C66 H66 107.4 . . ?
C67 C66 C68 108.7(4) . . ?
C68 C66 H66 107.4 . . ?
C66 C67 H67A 109.5 . . ?
C66 C67 H67B 109.5 . . ?
C66 C67 H67C 109.5 . . ?
H67A C67 H67B 109.5 . . ?
H67A C67 H67C 109.5 . . ?
H67B C67 H67C 109.5 . . ?
C66 C68 H68A 109.5 . . ?
C66 C68 H68B 109.5 . . ?
C66 C68 H68C 109.5 . . ?
H68A C68 H68B 109.5 . . ?
H68A C68 H68C 109.5 . . ?
H68B C68 H68C 109.5 . . ?
C70 C69 N6 117.9(3) . . ?
C74 C69 N6 119.5(3) . . ?
C74 C69 C70 122.5(3) . . ?
C69 C70 C75 121.9(3) . . ?
C71 C70 C69 116.8(4) . . ?
C71 C70 C75 120.9(4) . . ?
C70 C71 H71 119.2 . . ?
C72 C71 C70 121.7(4) . . ?
C72 C71 H71 119.2 . . ?
C71 C72 H72 119.9 . . ?
C71 C72 C73 120.2(4) . . ?
C73 C72 H72 119.9 . . ?
C72 C73 H73 119.4 . . ?
C72 C73 C74 121.1(4) . . ?
C74 C73 H73 119.4 . . ?
C69 C74 C78 123.3(3) . . ?
C73 C74 C69 117.4(4) . . ?
C73 C74 C78 119.2(4) . . ?
C70 C75 H75 107.8 . . ?
C70 C75 C77 108.4(4) . . ?
C76 C75 C70 113.8(4) . . ?
C76 C75 H75 107.8 . . ?
C76 C75 C77 111.1(5) . . ?
C77 C75 H75 107.8 . . ?
C75 C76 H76A 109.5 . . ?
C75 C76 H76B 109.5 . . ?
C75 C76 H76C 109.5 . . ?
H76A C76 H76B 109.5 . . ?
H76A C76 H76C 109.5 . . ?
H76B C76 H76C 109.5 . . ?
C75 C77 H77A 109.5 . . ?
C75 C77 H77B 109.5 . . ?
C75 C77 H77C 109.5 . . ?
H77A C77 H77B 109.5 . . ?
H77A C77 H77C 109.5 . . ?
H77B C77 H77C 109.5 . . ?
C74 C78 H78 108.1 . . ?
C74 C78 C79 112.6(3) . . ?
C74 C78 C80 110.0(3) . . ?
C79 C78 H78 108.1 . . ?
C79 C78 C80 109.7(4) . . ?
C80 C78 H78 108.1 . . ?
C78 C79 H79A 109.5 . . ?
C78 C79 H79B 109.5 . . ?
C78 C79 H79C 109.5 . . ?
H79A C79 H79B 109.5 . . ?
H79A C79 H79C 109.5 . . ?
H79B C79 H79C 109.5 . . ?
C78 C80 H80A 109.5 . . ?
C78 C80 H80B 109.5 . . ?
C78 C80 H80C 109.5 . . ?
H80A C80 H80B 109.5 . . ?
H80A C80 H80C 109.5 . . ?
H80B C80 H80C 109.5 . . ?

loop_
_geom_bond_atom_site_label_1
_geom_bond_atom_site_label_2
_geom_bond_distance
_geom_bond_site_symmetry_2
_geom_bond_publ_flag
Ni1 Cl1 2.2429(11) . ?
Ni1 N1 1.976(3) . ?
Ni1 C1 1.902(4) . ?
Ni1 C14 1.887(3) . ?
Ni2 Cl2 2.2219(12) . ?
Ni2 N4 1.960(3) . ?
Ni2 C41 1.907(4) . ?
Ni2 C54 1.876(4) . ?
F1 C13 1.318(5) . ?
F2 C13 1.307(5) . ?
F3 C13 1.338(5) . ?
F4 C53 1.339(5) . ?
F5 C53 1.340(5) . ?
F6 C53 1.333(5) . ?
O1 C4 1.386(4) . ?
O1 C12 1.425(5) . ?
O2 C44 1.375(5) . ?
O2 C52 1.439(5) . ?
O3 C82 1.51(2) . ?
O3 C83 1.441(8) . ?
C81 H81A 0.9600 . ?
C81 H81B 0.9600 . ?
C81 H81C 0.9600 . ?
C81 C82 1.429(17) . ?
C82 H82A 0.9700 . ?
C82 H82B 0.9700 . ?
C83 H83A 0.9700 . ?
C83 H83B 0.9700 . ?
C83 C84 1.65(3) . ?
C84 H84A 0.9600 . ?
C84 H84B 0.9600 . ?
C84 H84C 0.9600 . ?
O3A C82A 1.434(9) . ?
O3A C83A 1.450(9) . ?
C81A H81D 0.9600 . ?
C81A H81E 0.9600 . ?
C81A H81F 0.9600 . ?
C81A C82A 1.434(18) . ?
C82A H82C 0.9700 . ?
C82A H82D 0.9700 . ?
C83A H83C 0.9700 . ?
C83A H83D 0.9700 . ?
C83A C84A 1.416(18) . ?
C84A H84D 0.9600 . ?
C84A H84E 0.9600 . ?
C84A H84F 0.9600 . ?
N1 C7 1.365(5) . ?
N1 C11 1.342(5) . ?
N2 C14 1.382(4) . ?
N2 C15 1.382(4) . ?
N2 C17 1.463(5) . ?
N3 C14 1.374(4) . ?
N3 C16 1.385(4) . ?
N3 C29 1.473(4) . ?
N4 C47 1.360(5) . ?
N4 C51 1.349(5) . ?
N5 C54 1.375(4) . ?
N5 C55 1.397(4) . ?
N5 C57 1.469(4) . ?
N6 C54 1.369(4) . ?
N6 C56 1.405(4) . ?
N6 C69 1.459(4) . ?
C1 C2 1.392(5) . ?
C1 C6 1.425(5) . ?
C2 H2 0.9300 . ?
C2 C3 1.398(5) . ?
C3 H3 0.9300 . ?
C3 C4 1.395(5) . ?
C4 C5 1.367(5) . ?
C5 H5 0.9300 . ?
C5 C6 1.401(5) . ?
C6 C7 1.455(5) . ?
C7 C8 1.397(5) . ?
C8 H8 0.9300 . ?
C8 C9 1.385(6) . ?
C9 C10 1.386(5) . ?
C9 C13 1.511(5) . ?
C10 H10 0.9300 . ?
C10 C11 1.390(5) . ?
C11 H11 0.9300 . ?
C12 H12A 0.9600 . ?
C12 H12B 0.9600 . ?
C12 H12C 0.9600 . ?
C15 H15 0.9300 . ?
C15 C16 1.343(5) . ?
C16 H16 0.9300 . ?
C17 C18 1.395(5) . ?
C17 C22 1.408(5) . ?
C18 C19 1.396(5) . ?
C18 C23 1.519(5) . ?
C19 H19 0.9300 . ?
C19 C20 1.387(5) . ?
C20 H20 0.9300 . ?
C20 C21 1.374(6) . ?
C21 H21 0.9300 . ?
C21 C22 1.404(5) . ?
C22 C26 1.520(6) . ?
C23 H23 0.9800 . ?
C23 C24 1.541(5) . ?
C23 C25 1.521(6) . ?
C24 H24A 0.9600 . ?
C24 H24B 0.9600 . ?
C24 H24C 0.9600 . ?
C25 H25A 0.9600 . ?
C25 H25B 0.9600 . ?
C25 H25C 0.9600 . ?
C26 H26 0.9800 . ?
C26 C27 1.548(5) . ?
C26 C28 1.539(5) . ?
C27 H27A 0.9600 . ?
C27 H27B 0.9600 . ?
C27 H27C 0.9600 . ?
C28 H28A 0.9600 . ?
C28 H28B 0.9600 . ?
C28 H28C 0.9600 . ?
C29 C30 1.407(5) . ?
C29 C34 1.411(5) . ?
C30 C31 1.401(5) . ?
C30 C35 1.523(5) . ?
C31 H31 0.9300 . ?
C31 C32 1.381(5) . ?
C32 H32 0.9300 . ?
C32 C33 1.383(6) . ?
C33 H33 0.9300 . ?
C33 C34 1.401(5) . ?
C34 C38 1.521(5) . ?
C35 H35 0.9800 . ?
C35 C36 1.541(6) . ?
C35 C37 1.533(5) . ?
C36 H36A 0.9600 . ?
C36 H36B 0.9600 . ?
C36 H36C 0.9600 . ?
C37 H37A 0.9600 . ?
C37 H37B 0.9600 . ?
C37 H37C 0.9600 . ?
C38 H38 0.9800 . ?
C38 C39 1.545(5) . ?
C38 C40 1.533(5) . ?
C39 H39A 0.9600 . ?
C39 H39B 0.9600 . ?
C39 H39C 0.9600 . ?
C40 H40A 0.9600 . ?
C40 H40B 0.9600 . ?
C40 H40C 0.9600 . ?
C41 C42 1.413(5) . ?
C41 C46 1.412(5) . ?
C42 H42 0.9300 . ?
C42 C43 1.366(5) . ?
C43 H43 0.9300 . ?
C43 C44 1.395(5) . ?
C44 C45 1.388(5) . ?
C45 H45 0.9300 . ?
C45 C46 1.401(5) . ?
C46 C47 1.472(5) . ?
C47 C48 1.399(5) . ?
C48 H48 0.9300 . ?
C48 C49 1.381(5) . ?
C49 C50 1.382(6) . ?
C49 C53 1.517(6) . ?
C50 H50 0.9300 . ?
C50 C51 1.390(5) . ?
C51 H51 0.9300 . ?
C52 H52A 0.9600 . ?
C52 H52B 0.9600 . ?
C52 H52C 0.9600 . ?
C55 H55 0.9300 . ?
C55 C56 1.332(5) . ?
C56 H56 0.9300 . ?
C57 C58 1.399(5) . ?
C57 C62 1.411(5) . ?
C58 C59 1.398(5) . ?
C58 C63 1.525(5) . ?
C59 H59 0.9300 . ?
C59 C60 1.382(6) . ?
C60 H60 0.9300 . ?
C60 C61 1.375(6) . ?
C61 H61 0.9300 . ?
C61 C62 1.408(5) . ?
C62 C66 1.517(6) . ?
C63 H63 0.9800 . ?
C63 C64 1.533(5) . ?
C63 C65 1.540(5) . ?
C64 H64A 0.9600 . ?
C64 H64B 0.9600 . ?
C64 H64C 0.9600 . ?
C65 H65A 0.9600 . ?
C65 H65B 0.9600 . ?
C65 H65C 0.9600 . ?
C66 H66 0.9800 . ?
C66 C67 1.530(6) . ?
C66 C68 1.540(6) . ?
C67 H67A 0.9600 . ?
C67 H67B 0.9600 . ?
C67 H67C 0.9600 . ?
C68 H68A 0.9600 . ?
C68 H68B 0.9600 . ?
C68 H68C 0.9600 . ?
C69 C70 1.414(5) . ?
C69 C74 1.405(5) . ?
C70 C71 1.391(5) . ?
C70 C75 1.518(6) . ?
C71 H71 0.9300 . ?
C71 C72 1.381(6) . ?
C72 H72 0.9300 . ?
C72 C73 1.386(6) . ?
C73 H73 0.9300 . ?
C73 C74 1.392(5) . ?
C74 C78 1.516(6) . ?
C75 H75 0.9800 . ?
C75 C76 1.516(6) . ?
C75 C77 1.555(7) . ?
C76 H76A 0.9600 . ?
C76 H76B 0.9600 . ?
C76 H76C 0.9600 . ?
C77 H77A 0.9600 . ?
C77 H77B 0.9600 . ?
C77 H77C 0.9600 . ?
C78 H78 0.9800 . ?
C78 C79 1.538(6) . ?
C78 C80 1.552(6) . ?
C79 H79A 0.9600 . ?
C79 H79B 0.9600 . ?
C79 H79C 0.9600 . ?
C80 H80A 0.9600 . ?
C80 H80B 0.9600 . ?
C80 H80C 0.9600 . ?

loop_
_geom_torsion_atom_site_label_1
_geom_torsion_atom_site_label_2
_geom_torsion_atom_site_label_3
_geom_torsion_atom_site_label_4
_geom_torsion
_geom_torsion_site_symmetry_1
_geom_torsion_site_symmetry_2
_geom_torsion_site_symmetry_3
_geom_torsion_site_symmetry_4
_geom_torsion_publ_flag
Ni1 N1 C7 C6 -11.0(4) . . . . ?
Ni1 N1 C7 C8 168.5(3) . . . . ?
Ni1 N1 C11 C10 -169.9(3) . . . . ?
Ni1 C1 C2 C3 -170.5(3) . . . . ?
Ni1 C1 C6 C5 172.3(3) . . . . ?
Ni1 C1 C6 C7 -2.4(4) . . . . ?
Ni2 N4 C47 C46 2.0(4) . . . . ?
Ni2 N4 C47 C48 178.2(3) . . . . ?
Ni2 N4 C51 C50 -176.1(3) . . . . ?
Ni2 C41 C42 C43 172.9(3) . . . . ?
Ni2 C41 C46 C45 -175.1(2) . . . . ?
Ni2 C41 C46 C47 0.6(4) . . . . ?
Cl1 Ni1 C14 N2 105.7(3) . . . . ?
Cl1 Ni1 C14 N3 -82.2(3) . . . . ?
Cl2 Ni2 C54 N5 69.1(4) . . . . ?
Cl2 Ni2 C54 N6 -113.7(3) . . . . ?
O1 C4 C5 C6 -176.4(3) . . . . ?
O2 C44 C45 C46 -179.8(3) . . . . ?
C82 O3 C83 C84 166.5(18) . . . . ?
C83 O3 C82 C81 -178.4(14) . . . . ?
C82A O3A C83A C84A -61(3) . . . . ?
C83A O3A C82A C81A -157.9(18) . . . . ?
N1 C7 C8 C9 3.4(7) . . . . ?
N2 C15 C16 N3 0.7(4) . . . . ?
N2 C17 C18 C19 -177.6(3) . . . . ?
N2 C17 C18 C23 -1.6(5) . . . . ?
N2 C17 C22 C21 177.0(3) . . . . ?
N2 C17 C22 C26 0.0(5) . . . . ?
N3 C29 C30 C31 -178.8(3) . . . . ?
N3 C29 C30 C35 -0.8(5) . . . . ?
N3 C29 C34 C33 179.4(3) . . . . ?
N3 C29 C34 C38 5.9(5) . . . . ?
N4 C47 C48 C49 -1.9(5) . . . . ?
N5 C55 C56 N6 0.2(4) . . . . ?
N5 C57 C58 C59 177.7(3) . . . . ?
N5 C57 C58 C63 -5.1(5) . . . . ?
N5 C57 C62 C61 -178.2(3) . . . . ?
N5 C57 C62 C66 4.9(5) . . . . ?
N6 C69 C70 C71 -177.7(3) . . . . ?
N6 C69 C70 C75 9.7(5) . . . . ?
N6 C69 C74 C73 178.3(3) . . . . ?
N6 C69 C74 C78 -5.8(6) . . . . ?
C1 Ni1 C14 N2 -78.3(3) . . . . ?
C1 Ni1 C14 N3 93.8(3) . . . . ?
C1 C2 C3 C4 -1.2(6) . . . . ?
C1 C6 C7 N1 8.8(5) . . . . ?
C1 C6 C7 C8 -170.6(4) . . . . ?
C2 C1 C6 C5 -2.8(5) . . . . ?
C2 C1 C6 C7 -177.5(3) . . . . ?
C2 C3 C4 O1 177.0(3) . . . . ?
C2 C3 C4 C5 -2.0(5) . . . . ?
C3 C4 C5 C6 2.6(6) . . . . ?
C4 C5 C6 C1 -0.2(6) . . . . ?
C4 C5 C6 C7 174.1(4) . . . . ?
C5 C6 C7 N1 -165.9(4) . . . . ?
C5 C6 C7 C8 14.7(7) . . . . ?
C6 C1 C2 C3 3.5(5) . . . . ?
C6 C7 C8 C9 -177.2(4) . . . . ?
C7 N1 C11 C10 2.7(6) . . . . ?
C7 C8 C9 C10 0.6(7) . . . . ?
C7 C8 C9 C13 -179.4(4) . . . . ?
C8 C9 C10 C11 -2.9(6) . . . . ?
C8 C9 C13 F1 163.9(4) . . . . ?
C8 C9 C13 F2 40.5(7) . . . . ?
C8 C9 C13 F3 -80.1(5) . . . . ?
C9 C10 C11 N1 1.3(6) . . . . ?
C10 C9 C13 F1 -16.1(6) . . . . ?
C10 C9 C13 F2 -139.5(4) . . . . ?
C10 C9 C13 F3 99.9(5) . . . . ?
C11 N1 C7 C6 175.5(3) . . . . ?
C11 N1 C7 C8 -5.0(6) . . . . ?
C12 O1 C4 C3 -5.6(5) . . . . ?
C12 O1 C4 C5 173.4(3) . . . . ?
C13 C9 C10 C11 177.1(4) . . . . ?
C14 N2 C15 C16 1.0(4) . . . . ?
C14 N2 C17 C18 -75.0(4) . . . . ?
C14 N2 C17 C22 111.8(4) . . . . ?
C14 N3 C16 C15 -2.1(4) . . . . ?
C14 N3 C29 C30 -102.5(4) . . . . ?
C14 N3 C29 C34 83.1(4) . . . . ?
C15 N2 C14 Ni1 171.7(3) . . . . ?
C15 N2 C14 N3 -2.2(4) . . . . ?
C15 N2 C17 C18 94.2(4) . . . . ?
C15 N2 C17 C22 -79.0(4) . . . . ?
C16 N3 C14 Ni1 -170.6(3) . . . . ?
C16 N3 C14 N2 2.6(4) . . . . ?
C16 N3 C29 C30 88.8(4) . . . . ?
C16 N3 C29 C34 -85.6(4) . . . . ?
C17 N2 C14 Ni1 -18.0(5) . . . . ?
C17 N2 C14 N3 168.1(3) . . . . ?
C17 N2 C15 C16 -169.7(3) . . . . ?
C17 C18 C19 C20 2.3(5) . . . . ?
C17 C18 C23 C24 -86.1(4) . . . . ?
C17 C18 C23 C25 150.0(4) . . . . ?
C17 C22 C26 C27 108.8(4) . . . . ?
C17 C22 C26 C28 -128.0(4) . . . . ?
C18 C17 C22 C21 4.1(5) . . . . ?
C18 C17 C22 C26 -172.9(3) . . . . ?
C18 C19 C20 C21 0.5(6) . . . . ?
C19 C18 C23 C24 89.9(4) . . . . ?
C19 C18 C23 C25 -34.0(5) . . . . ?
C19 C20 C21 C22 -1.1(6) . . . . ?
C20 C21 C22 C17 -1.1(5) . . . . ?
C20 C21 C22 C26 176.1(3) . . . . ?
C21 C22 C26 C27 -68.1(4) . . . . ?
C21 C22 C26 C28 55.1(4) . . . . ?
C22 C17 C18 C19 -4.7(5) . . . . ?
C22 C17 C18 C23 171.3(3) . . . . ?
C23 C18 C19 C20 -173.9(3) . . . . ?
C29 N3 C14 Ni1 19.8(5) . . . . ?
C29 N3 C14 N2 -167.0(3) . . . . ?
C29 N3 C16 C15 168.2(3) . . . . ?
C29 C30 C31 C32 1.0(6) . . . . ?
C29 C30 C35 C36 -123.3(4) . . . . ?
C29 C30 C35 C37 112.3(4) . . . . ?
C29 C34 C38 C39 91.3(4) . . . . ?
C29 C34 C38 C40 -145.0(4) . . . . ?
C30 C29 C34 C33 5.1(5) . . . . ?
C30 C29 C34 C38 -168.4(3) . . . . ?
C30 C31 C32 C33 2.1(6) . . . . ?
C31 C30 C35 C36 54.6(4) . . . . ?
C31 C30 C35 C37 -69.8(4) . . . . ?
C31 C32 C33 C34 -1.6(6) . . . . ?
C32 C33 C34 C29 -1.9(6) . . . . ?
C32 C33 C34 C38 171.9(4) . . . . ?
C33 C34 C38 C39 -82.0(4) . . . . ?
C33 C34 C38 C40 41.7(5) . . . . ?
C34 C29 C30 C31 -4.7(5) . . . . ?
C34 C29 C30 C35 173.3(3) . . . . ?
C35 C30 C31 C32 -177.1(4) . . . . ?
C41 Ni2 C54 N5 -101.8(4) . . . . ?
C41 Ni2 C54 N6 75.4(3) . . . . ?
C41 C42 C43 C44 0.2(6) . . . . ?
C41 C46 C47 N4 -1.7(4) . . . . ?
C41 C46 C47 C48 -177.7(3) . . . . ?
C42 C41 C46 C45 -1.2(5) . . . . ?
C42 C41 C46 C47 174.6(3) . . . . ?
C42 C43 C44 O2 179.0(3) . . . . ?
C42 C43 C44 C45 0.2(5) . . . . ?
C43 C44 C45 C46 -1.1(5) . . . . ?
C44 C45 C46 C41 1.6(5) . . . . ?
C44 C45 C46 C47 -173.8(3) . . . . ?
C45 C46 C47 N4 174.0(3) . . . . ?
C45 C46 C47 C48 -2.0(5) . . . . ?
C46 C41 C42 C43 0.2(5) . . . . ?
C46 C47 C48 C49 173.8(3) . . . . ?
C47 N4 C51 C50 2.0(5) . . . . ?
C47 C48 C49 C50 2.1(6) . . . . ?
C47 C48 C49 C53 -176.6(4) . . . . ?
C48 C49 C50 C51 -0.3(6) . . . . ?
C48 C49 C53 F4 -62.1(5) . . . . ?
C48 C49 C53 F5 56.5(5) . . . . ?
C48 C49 C53 F6 177.0(4) . . . . ?
C49 C50 C51 N4 -1.8(6) . . . . ?
C50 C49 C53 F4 119.3(4) . . . . ?
C50 C49 C53 F5 -122.2(4) . . . . ?
C50 C49 C53 F6 -1.6(6) . . . . ?
C51 N4 C47 C46 -176.3(3) . . . . ?
C51 N4 C47 C48 -0.1(5) . . . . ?
C52 O2 C44 C43 165.6(3) . . . . ?
C52 O2 C44 C45 -15.7(5) . . . . ?
C53 C49 C50 C51 178.4(4) . . . . ?
C54 N5 C55 C56 0.5(4) . . . . ?
C54 N5 C57 C58 -90.5(4) . . . . ?
C54 N5 C57 C62 91.2(4) . . . . ?
C54 N6 C56 C55 -0.9(4) . . . . ?
C54 N6 C69 C70 68.1(5) . . . . ?
C54 N6 C69 C74 -115.5(4) . . . . ?
C55 N5 C54 Ni2 176.7(3) . . . . ?
C55 N5 C54 N6 -1.0(4) . . . . ?
C55 N5 C57 C58 73.7(4) . . . . ?
C55 N5 C57 C62 -104.7(4) . . . . ?
C56 N6 C54 Ni2 -176.6(3) . . . . ?
C56 N6 C54 N5 1.2(4) . . . . ?
C56 N6 C69 C70 -103.1(4) . . . . ?
C56 N6 C69 C74 73.3(5) . . . . ?
C57 N5 C54 Ni2 -17.8(6) . . . . ?
C57 N5 C54 N6 164.5(3) . . . . ?
C57 N5 C55 C56 -165.7(3) . . . . ?
C57 C58 C59 C60 1.4(5) . . . . ?
C57 C58 C63 C64 139.0(4) . . . . ?
C57 C58 C63 C65 -97.4(4) . . . . ?
C57 C62 C66 C67 -164.5(3) . . . . ?
C57 C62 C66 C68 71.8(5) . . . . ?
C58 C57 C62 C61 3.6(5) . . . . ?
C58 C57 C62 C66 -173.3(3) . . . . ?
C58 C59 C60 C61 1.6(6) . . . . ?
C59 C58 C63 C64 -43.8(5) . . . . ?
C59 C58 C63 C65 79.8(4) . . . . ?
C59 C60 C61 C62 -2.1(6) . . . . ?
C60 C61 C62 C57 -0.4(5) . . . . ?
C60 C61 C62 C66 176.5(3) . . . . ?
C61 C62 C66 C67 18.8(5) . . . . ?
C61 C62 C66 C68 -104.9(4) . . . . ?
C62 C57 C58 C59 -4.1(5) . . . . ?
C62 C57 C58 C63 173.2(3) . . . . ?
C63 C58 C59 C60 -175.9(3) . . . . ?
C69 N6 C54 Ni2 11.2(5) . . . . ?
C69 N6 C54 N5 -171.0(3) . . . . ?
C69 N6 C56 C55 171.4(4) . . . . ?
C69 C70 C71 C72 -1.9(6) . . . . ?
C69 C70 C75 C76 -153.3(4) . . . . ?
C69 C70 C75 C77 82.6(5) . . . . ?
C69 C74 C78 C79 135.5(4) . . . . ?
C69 C74 C78 C80 -101.9(4) . . . . ?
C70 C69 C74 C73 -5.4(6) . . . . ?
C70 C69 C74 C78 170.5(4) . . . . ?
C70 C71 C72 C73 -2.5(6) . . . . ?
C71 C70 C75 C76 34.5(6) . . . . ?
C71 C70 C75 C77 -89.7(5) . . . . ?
C71 C72 C73 C74 3.1(6) . . . . ?
C72 C73 C74 C69 0.7(6) . . . . ?
C72 C73 C74 C78 -175.3(4) . . . . ?
C73 C74 C78 C79 -48.8(5) . . . . ?
C73 C74 C78 C80 73.9(5) . . . . ?
C74 C69 C70 C71 6.0(6) . . . . ?
C74 C69 C70 C75 -166.6(4) . . . . ?
C75 C70 C71 C72 170.7(4) . . . . ?
